data_7111328
loop_
_publ_author_name
'Kim, Ju Chang'
'Cho, Jaeheung'
'Kim, Hyojin'
'Lough, Alan J.'

_publ_section_title
;
 Isolation and characterization of the first stable bicarbonato complex in
 a nickel(ii) system: identification of unusual monodentate
 coordinationElectronic Supplementary Information (ESI) available:
 synthetic procedures for L and [Ni(L)]&#xFFFD;2ClO4, electronic spectra
 and X-ray crystallographic data for 1 and 2. See
 http://www.rsc.org/suppdata/cc/b4/b405695g/
;
_journal_issue 16
_journal_name_full 'Chemical Communications'
_journal_page_first 1796
_journal_page_last 1797
_journal_paper_doi 10.1039/b405695g
_journal_year 2004
_chemical_formula_moiety 'C22 H42 N4 Ni O6'
_chemical_formula_sum 'C22 H42 N4 Ni O6'
_chemical_formula_weight 517.31
_chemical_name_systematic
;
?
;
_space_group_IT_number 2
_symmetry_cell_setting triclinic
_symmetry_space_group_name_Hall '-P 1'
_symmetry_space_group_name_H-M 'P -1'
_atom_sites_solution_hydrogens geom
_atom_sites_solution_primary direct
_atom_sites_solution_secondary difmap
_audit_creation_method SHELXL-97
_cell_angle_alpha 106.5530(18)
_cell_angle_beta 101.265(2)
_cell_angle_gamma 109.4730(18)
_cell_formula_units_Z 1
_cell_length_a 7.4397(3)
_cell_length_b 9.2719(3)
_cell_length_c 10.3211(4)
_cell_measurement_reflns_used 12839
_cell_measurement_temperature 150(1)
_cell_measurement_theta_max 27.5
_cell_measurement_theta_min 2.6
_cell_volume 609.30(4)
_computing_cell_refinement 'Denzo-SMN (Otwinowski & Minor, 1997)'
_computing_data_collection 'Collect (Nonius BV, 1997-2002)'
_computing_data_reduction Denzo-SMN
_computing_molecular_graphics 'SHELXTL V6.12'
_computing_publication_material 'SHELXTL V6.12'
_computing_structure_refinement 'SHELXTL V6.12(Sheldrick, 2001)'
_computing_structure_solution 'SIR-92 (Altomare et al., 1993)'
_diffrn_ambient_temperature 150(1)
_diffrn_detector_area_resol_mean 9
_diffrn_measured_fraction_theta_full 0.989
_diffrn_measured_fraction_theta_max 0.989
_diffrn_measurement_device_type 'Nonius KappaCCD'
_diffrn_measurement_method '\f scans and \w scans with \k offsets'
_diffrn_radiation_monochromator graphite
_diffrn_radiation_source 'fine-focus sealed tube'
_diffrn_radiation_type MoK\a
_diffrn_radiation_wavelength 0.71073
_diffrn_reflns_av_R_equivalents 0.0399
_diffrn_reflns_av_sigmaI/netI 0.0406
_diffrn_reflns_limit_h_max 9
_diffrn_reflns_limit_h_min -9
_diffrn_reflns_limit_k_max 11
_diffrn_reflns_limit_k_min -11
_diffrn_reflns_limit_l_max 13
_diffrn_reflns_limit_l_min -13
_diffrn_reflns_number 7277
_diffrn_reflns_theta_full 27.50
_diffrn_reflns_theta_max 27.50
_diffrn_reflns_theta_min 2.63
_diffrn_standards_decay_% 0
_diffrn_standards_interval_count 0
_diffrn_standards_interval_time 0
_diffrn_standards_number 0
_exptl_absorpt_coefficient_mu 0.841
_exptl_absorpt_correction_T_max 0.960
_exptl_absorpt_correction_T_min 0.817
_exptl_absorpt_correction_type multi-scan
_exptl_absorpt_process_details
;
multi-scan from symmetry-related measurements
Sortav (Blessing 1995)
;
_exptl_crystal_density_diffrn 1.410
_exptl_crystal_density_method 'not measured'
_exptl_crystal_description plate
_exptl_crystal_F_000 278
_exptl_crystal_size_max 0.20
_exptl_crystal_size_mid 0.18
_exptl_crystal_size_min 0.05
_refine_diff_density_max 0.311
_refine_diff_density_min -0.502
_refine_diff_density_rms 0.057
_refine_ls_extinction_coef none
_refine_ls_extinction_expression Fc^*^=kFc[1+0.001xFc^2^\l^3^/sin(2\q)]^-1/4^
_refine_ls_goodness_of_fit_ref 1.060
_refine_ls_hydrogen_treatment mixed
_refine_ls_matrix_type full
_refine_ls_number_parameters 157
_refine_ls_number_reflns 2771
_refine_ls_number_restraints 0
_refine_ls_restrained_S_all 1.060
_refine_ls_R_factor_all 0.0364
_refine_ls_R_factor_gt 0.0317
_refine_ls_shift/su_max 0.000
_refine_ls_shift/su_mean 0.000
_refine_ls_structure_factor_coef Fsqd
_refine_ls_weighting_details 'calc w=1/[\s^2^(Fo^2^)+(0.0284P)^2^+0.2709P] where P=(Fo^2^+2Fc^2^)/3'
_refine_ls_weighting_scheme calc
_refine_ls_wR_factor_gt 0.0740
_refine_ls_wR_factor_ref 0.0771
_reflns_number_gt 2557
_reflns_number_total 2771
_reflns_threshold_expression I>2\s(I)
_cod_data_source_file b405695gsup1.cif
_cod_data_source_block k0442
_cod_depositor_comments
;
The following automatic conversions were performed:

'_symmetry_cell_setting' value 'Triclinic' changed to 'triclinic'
according to /home/saulius/struct/CIF-dictionaries/cif_core.dic
dictionary named 'cif_core.dic' version 2.4.2 from 2011-04-26.

Automatic conversion script
Id: cif_fix_values 1891 2012-01-12 08:04:46Z andrius 
;
_cod_database_code 7111328

loop_
_symmetry_equiv_pos_as_xyz
'x, y, z'
'-x, -y, -z'

loop_
_atom_site_label
_atom_site_type_symbol
_atom_site_fract_x
_atom_site_fract_y
_atom_site_fract_z
_atom_site_U_iso_or_equiv
_atom_site_adp_type
_atom_site_occupancy
_atom_site_symmetry_multiplicity
_atom_site_calc_flag
_atom_site_refinement_flags
Ni1 Ni 0.5000 0.5000 0.5000 0.01743(11) Uani 1 2 d S
O1 O 0.19899(16) 0.32876(14) 0.44044(12) 0.0244(3) Uani 1 1 d .
O2 O 0.17780(19) 0.18190(15) 0.57981(13) 0.0345(3) Uani 1 1 d .
O3 O -0.01783(19) 0.06938(15) 0.35161(12) 0.0272(3) Uani 1 1 d .
N1 N 0.41476(19) 0.57903(16) 0.33605(14) 0.0195(3) Uani 1 1 d .
H1 H 0.5298 0.6710 0.3520 0.023 Uiso 1 1 calc R
N2 N 0.5391(2) 0.32881(16) 0.34102(14) 0.0207(3) Uani 1 1 d .
H2 H 0.4211 0.2325 0.3026 0.025 Uiso 1 1 calc R
C1 C 0.2579(2) 0.6442(2) 0.33816(17) 0.0245(3) Uani 1 1 d .
H1A H 0.1270 0.5514 0.3197 0.029 Uiso 1 1 calc R
C2 C 0.3157(3) 0.7757(2) 0.48705(18) 0.0266(4) Uani 1 1 d .
H2A H 0.4576 0.8539 0.5134 0.032 Uiso 1 1 calc R
H2B H 0.2321 0.8387 0.4806 0.032 Uiso 1 1 calc R
C3 C 0.2939(3) 0.7148(2) 0.60765(18) 0.0269(4) Uani 1 1 d .
H3A H 0.2907 0.8021 0.6879 0.032 Uiso 1 1 calc R
H3B H 0.1646 0.6166 0.5739 0.032 Uiso 1 1 calc R
C4 C 0.2304(3) 0.7197(3) 0.2259(2) 0.0370(4) Uani 1 1 d .
H4A H 0.1863 0.6344 0.1304 0.056 Uiso 1 1 calc R
H4B H 0.3586 0.8090 0.2412 0.056 Uiso 1 1 calc R
H4C H 0.1287 0.7640 0.2341 0.056 Uiso 1 1 calc R
C5 C 0.3934(3) 0.4573(2) 0.19760(17) 0.0236(3) Uani 1 1 d .
H5A H 0.4219 0.5181 0.1328 0.028 Uiso 1 1 calc R
C6 C 0.1849(3) 0.3147(2) 0.12175(18) 0.0301(4) Uani 1 1 d .
H6A H 0.0834 0.3587 0.0997 0.036 Uiso 1 1 calc R
H6B H 0.1493 0.2549 0.1850 0.036 Uiso 1 1 calc R
C7 C 0.1838(3) 0.1957(3) -0.0168(2) 0.0402(5) Uani 1 1 d .
H7A H 0.0500 0.1012 -0.0626 0.048 Uiso 1 1 calc R
H7B H 0.2063 0.2535 -0.0833 0.048 Uiso 1 1 calc R
C8 C 0.3455(4) 0.1312(3) 0.0101(2) 0.0419(5) Uani 1 1 d .
H8A H 0.3151 0.0631 0.0680 0.050 Uiso 1 1 calc R
H8B H 0.3453 0.0603 -0.0821 0.050 Uiso 1 1 calc R
C9 C 0.5527(3) 0.2737(2) 0.08809(19) 0.0349(4) Uani 1 1 d .
H9A H 0.5897 0.3331 0.0248 0.042 Uiso 1 1 calc R
H9B H 0.6533 0.2288 0.1101 0.042 Uiso 1 1 calc R
C10 C 0.5595(3) 0.3960(2) 0.22725(17) 0.0240(3) Uani 1 1 d .
H10A H 0.6923 0.4936 0.2650 0.029 Uiso 1 1 calc R
C11 C 0.1263(2) 0.19841(19) 0.46302(17) 0.0214(3) Uani 1 1 d .
H1O H -0.062(4) -0.006(3) 0.378(3) 0.052(7) Uiso 1 1 d .

loop_
_atom_site_aniso_label
_atom_site_aniso_U_11
_atom_site_aniso_U_22
_atom_site_aniso_U_33
_atom_site_aniso_U_23
_atom_site_aniso_U_13
_atom_site_aniso_U_12
Ni1 0.01851(16) 0.01527(16) 0.01805(16) 0.00871(11) 0.00420(11) 0.00538(11)
O1 0.0200(5) 0.0205(6) 0.0309(6) 0.0161(5) 0.0043(5) 0.0030(5)
O2 0.0325(7) 0.0266(6) 0.0288(7) 0.0177(5) -0.0027(5) -0.0052(5)
O3 0.0323(6) 0.0186(6) 0.0227(6) 0.0092(5) 0.0044(5) 0.0026(5)
N1 0.0207(6) 0.0180(6) 0.0197(6) 0.0092(5) 0.0050(5) 0.0068(5)
N2 0.0229(7) 0.0194(6) 0.0201(6) 0.0097(5) 0.0048(5) 0.0086(5)
C1 0.0257(8) 0.0281(9) 0.0251(8) 0.0146(7) 0.0070(7) 0.0143(7)
C2 0.0330(9) 0.0276(9) 0.0283(9) 0.0150(7) 0.0111(7) 0.0188(7)
C3 0.0336(9) 0.0324(9) 0.0248(8) 0.0143(7) 0.0116(7) 0.0211(8)
C4 0.0504(12) 0.0493(12) 0.0316(10) 0.0246(9) 0.0152(9) 0.0353(10)
C5 0.0299(8) 0.0237(8) 0.0187(8) 0.0106(6) 0.0069(7) 0.0113(7)
C6 0.0315(9) 0.0288(9) 0.0221(8) 0.0081(7) -0.0012(7) 0.0101(7)
C7 0.0527(12) 0.0325(10) 0.0229(9) 0.0040(8) -0.0024(8) 0.0165(9)
C8 0.0656(14) 0.0348(11) 0.0214(9) 0.0045(8) 0.0048(9) 0.0265(10)
C9 0.0546(12) 0.0402(11) 0.0237(9) 0.0157(8) 0.0166(8) 0.0306(10)
C10 0.0307(8) 0.0253(8) 0.0207(8) 0.0121(7) 0.0094(7) 0.0136(7)
C11 0.0181(7) 0.0203(8) 0.0256(8) 0.0105(6) 0.0071(6) 0.0061(6)

loop_
_atom_type_symbol
_atom_type_description
_atom_type_scat_dispersion_real
_atom_type_scat_dispersion_imag
_atom_type_scat_source
C C 0.0033 0.0016 'International Tables Vol C Tables 4.2.6.8 and 6.1.1.4'
H H 0.0000 0.0000 'International Tables Vol C Tables 4.2.6.8 and 6.1.1.4'
O O 0.0106 0.0060 'International Tables Vol C Tables 4.2.6.8 and 6.1.1.4'
N N 0.0061 0.0033 'International Tables Vol C Tables 4.2.6.8 and 6.1.1.4'
Ni Ni 0.3393 1.1124 'International Tables Vol C Tables 4.2.6.8 and 6.1.1.4'

loop_
_geom_angle_atom_site_label_1
_geom_angle_atom_site_label_2
_geom_angle_atom_site_label_3
_geom_angle
_geom_angle_site_symmetry_1
_geom_angle_site_symmetry_3
N2 Ni1 N2 180.000(1) . 2_666
N2 Ni1 N1 96.49(5) . 2_666
N2 Ni1 N1 83.51(5) 2_666 2_666
N2 Ni1 N1 83.51(5) . .
N2 Ni1 N1 96.49(5) 2_666 .
N1 Ni1 N1 180.0 2_666 .
N2 Ni1 O1 91.87(5) . 2_666
N2 Ni1 O1 88.13(5) 2_666 2_666
N1 Ni1 O1 89.29(5) 2_666 2_666
N1 Ni1 O1 90.71(5) . 2_666
N2 Ni1 O1 88.13(5) . .
N2 Ni1 O1 91.87(5) 2_666 .
N1 Ni1 O1 90.71(5) 2_666 .
N1 Ni1 O1 89.29(5) . .
O1 Ni1 O1 180.0 2_666 .
C11 O1 Ni1 130.68(11) . .
C1 N1 C5 117.14(12) . .
C1 N1 Ni1 118.03(10) . .
C5 N1 Ni1 109.02(9) . .
C3 N2 C10 113.67(13) 2_666 .
C3 N2 Ni1 114.03(10) 2_666 .
C10 N2 Ni1 106.51(9) . .
N1 C1 C4 112.86(14) . .
N1 C1 C2 108.77(13) . .
C4 C1 C2 109.32(14) . .
C3 C2 C1 117.02(14) . .
N2 C3 C2 111.97(13) 2_666 .
N1 C5 C6 114.86(14) . .
N1 C5 C10 106.89(12) . .
C6 C5 C10 112.08(14) . .
C5 C6 C7 109.91(16) . .
C8 C7 C6 111.93(15) . .
C9 C8 C7 110.83(16) . .
C8 C9 C10 112.24(16) . .
N2 C10 C9 114.50(14) . .
N2 C10 C5 108.47(13) . .
C9 C10 C5 110.24(14) . .
O1 C11 O2 125.52(15) . .
O1 C11 O3 115.43(14) . .
O2 C11 O3 119.05(14) . .

loop_
_geom_bond_atom_site_label_1
_geom_bond_atom_site_label_2
_geom_bond_distance
_geom_bond_site_symmetry_2
Ni1 N2 2.0753(13) .
Ni1 N2 2.0753(13) 2_666
Ni1 N1 2.0975(13) 2_666
Ni1 N1 2.0975(13) .
Ni1 O1 2.1093(11) 2_666
Ni1 O1 2.1093(11) .
O1 C11 1.2576(19) .
O2 C11 1.260(2) .
O3 C11 1.335(2) .
N1 C1 1.483(2) .
N1 C5 1.488(2) .
N2 C3 1.479(2) 2_666
N2 C10 1.488(2) .
C1 C4 1.530(2) .
C1 C2 1.536(2) .
C2 C3 1.521(2) .
C3 N2 1.479(2) 2_666
C5 C6 1.528(2) .
C5 C10 1.537(2) .
C6 C7 1.534(3) .
C7 C8 1.525(3) .
C8 C9 1.523(3) .
C9 C10 1.535(2) .

loop_
_geom_hbond_atom_site_label_D
_geom_hbond_atom_site_label_H
_geom_hbond_atom_site_label_A
_geom_hbond_distance_DH
_geom_hbond_distance_HA
_geom_hbond_distance_DA
_geom_hbond_angle_DHA
_geom_hbond_site_symmetry_A
N1 H1 O2 0.93 1.99 2.8724(18) 157.5 2_666
O3 H1O O2 0.81(3) 1.79(3) 2.6012(17) 175(3) 2_556
